data_7203542
loop_
_publ_author_name
'Lipstman, Sophia'
'Muniappan, Sankar'
'George, Sumod'
'Goldberg, Israel'

_publ_section_title
;
 The effects of strong Lewis-base reagents on supramolecular hydrogen
 bonding of meso-tetra(carboxyphenyl)porphyrins
;
_journal_issue 8
_journal_name_full CrystEngComm
_journal_page_first 601
_journal_paper_doi 10.1039/b608852j
_journal_volume 8
_journal_year 2006
_chemical_formula_moiety 'C48 H28 N4 O8 Pd, 4(C2 H6 O S)'
_chemical_formula_sum 'C56 H52 N4 O12 Pd S4'
_chemical_formula_weight 1207.66
_chemical_name_systematic
;
?
;
_space_group_IT_number 61
_symmetry_cell_setting orthorhombic
_symmetry_space_group_name_Hall '-P 2ac 2ab'
_symmetry_space_group_name_H-M 'P b c a'
_atom_sites_solution_hydrogens geom
_atom_sites_solution_primary direct
_atom_sites_solution_secondary difmap
_audit_creation_method SHELXL-97
_cell_angle_alpha 90.00
_cell_angle_beta 90.00
_cell_angle_gamma 90.00
_cell_formula_units_Z 4
_cell_length_a 17.3027(2)
_cell_length_b 14.0365(2)
_cell_length_c 22.2494(3)
_cell_measurement_reflns_used 7172
_cell_measurement_temperature 110(2)
_cell_measurement_theta_max 28.24
_cell_measurement_theta_min 2.18
_cell_volume 5403.70(12)
_computing_cell_refinement Denzo
_computing_data_collection 'Collect, Nonius B.V.'
_computing_data_reduction 'Denzo & Scalepack'
_computing_structure_refinement 'SHELXL-97 (Sheldrick, 1997)'
_computing_structure_solution SIR-97
_diffrn_ambient_temperature 110(2)
_diffrn_detector_area_resol_mean 12.8
_diffrn_measured_fraction_theta_full 0.990
_diffrn_measured_fraction_theta_max 0.990
_diffrn_measurement_device_type 'Nonius KappaCCD'
_diffrn_measurement_method '1 deg. Phi scans'
_diffrn_radiation_monochromator graphite
_diffrn_radiation_source 'fine-focus sealed tube'
_diffrn_radiation_type MoK\a
_diffrn_radiation_wavelength 0.71073
_diffrn_reflns_av_R_equivalents 0.0490
_diffrn_reflns_av_sigmaI/netI 0.0306
_diffrn_reflns_limit_h_max 22
_diffrn_reflns_limit_h_min 0
_diffrn_reflns_limit_k_max 18
_diffrn_reflns_limit_k_min 0
_diffrn_reflns_limit_l_max 0
_diffrn_reflns_limit_l_min -29
_diffrn_reflns_number 43072
_diffrn_reflns_theta_full 28.24
_diffrn_reflns_theta_max 28.24
_diffrn_reflns_theta_min 2.18
_diffrn_standards_number 0
_exptl_absorpt_coefficient_mu 0.565
_exptl_absorpt_correction_T_max 0.8716
_exptl_absorpt_correction_T_min 0.7851
_exptl_absorpt_correction_type multi-scan
_exptl_absorpt_process_details 'Blessing, 1995'
_exptl_crystal_colour purple
_exptl_crystal_density_diffrn 1.484
_exptl_crystal_density_method 'not measured'
_exptl_crystal_description prism
_exptl_crystal_F_000 2488
_exptl_crystal_size_max 0.45
_exptl_crystal_size_mid 0.40
_exptl_crystal_size_min 0.25
_refine_diff_density_max 0.767
_refine_diff_density_min -0.930
_refine_diff_density_rms 0.086
_refine_ls_extinction_method none
_refine_ls_goodness_of_fit_ref 1.025
_refine_ls_hydrogen_treatment constr
_refine_ls_matrix_type fullcycle
_refine_ls_number_parameters 384
_refine_ls_number_reflns 6608
_refine_ls_number_restraints 0
_refine_ls_restrained_S_all 1.025
_refine_ls_R_factor_all 0.0648
_refine_ls_R_factor_gt 0.0426
_refine_ls_shift/su_max 0.013
_refine_ls_shift/su_mean 0.002
_refine_ls_structure_factor_coef Fsqd
_refine_ls_weighting_details 'calc w=1/[\s^2^(Fo^2^)+(0.0679P)^2^+6.1136P] where P=(Fo^2^+2Fc^2^)/3'
_refine_ls_weighting_scheme calc
_refine_ls_wR_factor_gt 0.1133
_refine_ls_wR_factor_ref 0.1272
_reflns_number_gt 4833
_reflns_number_total 6608
_reflns_threshold_expression >2sigma(I)
_cod_data_source_file B608852J.txt
_cod_data_source_block Compound-4
_cod_original_sg_symbol_H-M 'P bca'
_cod_database_code 7203542

loop_
_symmetry_equiv_pos_as_xyz
'x, y, z'
'-x+1/2, -y, z+1/2'
'x+1/2, -y+1/2, -z'
'-x, y+1/2, -z+1/2'
'-x, -y, -z'
'x-1/2, y, -z-1/2'
'-x-1/2, y-1/2, z'
'x, -y-1/2, z-1/2'

loop_
_atom_site_label
_atom_site_type_symbol
_atom_site_fract_x
_atom_site_fract_y
_atom_site_fract_z
_atom_site_U_iso_or_equiv
_atom_site_adp_type
_atom_site_occupancy
_atom_site_symmetry_multiplicity
_atom_site_calc_flag
_atom_site_refinement_flags
_atom_site_disorder_assembly
_atom_site_disorder_group
Pd Pd 0.0000 0.0000 0.0000 0.01910(10) Uani 1 2 d S . .
C1 C 0.15651(13) -0.07308(17) -0.04399(11) 0.0212(5) Uani 1 1 d . . .
C2 C 0.23837(14) -0.05819(18) -0.03611(11) 0.0223(5) Uani 1 1 d . . .
H2 H 0.2788 -0.0911 -0.0563 0.027 Uiso 1 1 calc R . .
C3 C 0.24673(15) 0.01087(18) 0.00512(10) 0.0217(5) Uani 1 1 d . . .
H3 H 0.2943 0.0364 0.0192 0.026 Uiso 1 1 calc R . .
C4 C 0.17050(13) 0.03935(18) 0.02426(11) 0.0204(5) Uani 1 1 d . . .
C5 C 0.15516(14) 0.10934(18) 0.06728(11) 0.0213(5) Uani 1 1 d . . .
C6 C 0.08150(14) 0.13467(18) 0.08708(11) 0.0221(5) Uani 1 1 d . . .
C7 C 0.06599(15) 0.20289(18) 0.13401(12) 0.0246(5) Uani 1 1 d . . .
H7 H 0.1033 0.2377 0.1564 0.030 Uiso 1 1 calc R . .
C8 C -0.01142(15) 0.20797(19) 0.14016(12) 0.0254(5) Uani 1 1 d . . .
H8 H -0.0387 0.2464 0.1682 0.030 Uiso 1 1 calc R . .
C9 C -0.04517(14) 0.14470(18) 0.09666(11) 0.0220(5) Uani 1 1 d . . .
C10 C -0.12434(14) 0.13564(18) 0.08580(11) 0.0212(5) Uani 1 1 d . . .
N11 N 0.11622(12) -0.01246(15) -0.00645(9) 0.0192(4) Uani 1 1 d . . .
N12 N 0.01267(11) 0.09882(15) 0.06538(9) 0.0199(4) Uani 1 1 d . . .
C13 C 0.22189(13) 0.16229(18) 0.09385(11) 0.0217(5) Uani 1 1 d . . .
C14 C 0.27482(14) 0.11755(19) 0.13204(11) 0.0248(5) Uani 1 1 d . . .
H14 H 0.2697 0.0516 0.1407 0.030 Uiso 1 1 calc R . .
C15 C 0.33500(14) 0.16952(19) 0.15737(12) 0.0257(5) Uani 1 1 d . . .
H15 H 0.3712 0.1387 0.1829 0.031 Uiso 1 1 calc R . .
C16 C 0.34258(14) 0.26652(19) 0.14552(11) 0.0255(5) Uani 1 1 d . . .
C17 C 0.29095(15) 0.3112(2) 0.10627(12) 0.0275(6) Uani 1 1 d . . .
H17 H 0.2965 0.3770 0.0972 0.033 Uiso 1 1 calc R . .
C18 C 0.23155(15) 0.25883(19) 0.08070(12) 0.0257(5) Uani 1 1 d . . .
H18 H 0.1968 0.2891 0.0538 0.031 Uiso 1 1 calc R . .
C19 C 0.40408(16) 0.3216(2) 0.17731(12) 0.0297(6) Uani 1 1 d . . .
O20 O 0.45084(12) 0.28490(15) 0.21085(10) 0.0413(5) Uani 1 1 d . . .
O21 O 0.40100(12) 0.41484(15) 0.16558(10) 0.0393(5) Uani 1 1 d . . .
H21 H 0.4350 0.4433 0.1857 0.059 Uiso 1 1 calc R . .
C22 C -0.17834(14) 0.19924(18) 0.11998(11) 0.0227(5) Uani 1 1 d . . .
C23 C -0.21739(15) 0.27206(19) 0.08984(12) 0.0280(6) Uani 1 1 d . . .
H23 H -0.2093 0.2807 0.0480 0.034 Uiso 1 1 calc R . .
C24 C -0.26790(15) 0.3320(2) 0.12016(13) 0.0287(6) Uani 1 1 d . . .
H24 H -0.2936 0.3816 0.0991 0.034 Uiso 1 1 calc R . .
C25 C -0.28096(14) 0.31930(18) 0.18162(12) 0.0255(5) Uani 1 1 d . . .
C26 C -0.24251(15) 0.2471(2) 0.21168(12) 0.0276(6) Uani 1 1 d . . .
H26 H -0.2511 0.2381 0.2535 0.033 Uiso 1 1 calc R . .
C27 C -0.19149(15) 0.1878(2) 0.18133(12) 0.0279(6) Uani 1 1 d . . .
H27 H -0.1653 0.1388 0.2026 0.033 Uiso 1 1 calc R . .
C28 C -0.33820(15) 0.37835(19) 0.21542(13) 0.0298(6) Uani 1 1 d . . .
O29 O -0.35159(13) 0.36803(17) 0.26837(10) 0.0456(6) Uani 1 1 d . . .
O30 O -0.37424(12) 0.44101(15) 0.18052(10) 0.0394(5) Uani 1 1 d . . .
H30 H -0.4069 0.4712 0.2010 0.059 Uiso 1 1 calc R . .
O31 O -0.00113(10) 0.01729(15) 0.22726(11) 0.0358(5) Uani 1 1 d . . .
S32 S 0.01557(4) 0.04540(5) 0.29244(4) 0.03706(19) Uani 1 1 d . . .
C33 C 0.09848(19) 0.1177(3) 0.28870(15) 0.0477(8) Uani 1 1 d . . .
H33A H 0.1373 0.0871 0.2631 0.072 Uiso 1 1 calc R . .
H33B H 0.1196 0.1265 0.3292 0.072 Uiso 1 1 calc R . .
H33C H 0.0847 0.1799 0.2717 0.072 Uiso 1 1 calc R . .
C34 C 0.0531(4) -0.0567(3) 0.3254(2) 0.0864(17) Uani 1 1 d . . .
H34A H 0.0138 -0.1070 0.3253 0.130 Uiso 1 1 calc R . .
H34B H 0.0684 -0.0428 0.3669 0.130 Uiso 1 1 calc R . .
H34C H 0.0984 -0.0781 0.3026 0.130 Uiso 1 1 calc R . .
O35 O 0.57454(15) 0.0809(2) 0.06087(12) 0.0567(8) Uani 0.917(3) 1 d P A 1
S36 S 0.54865(5) 0.15884(8) 0.02045(4) 0.0442(3) Uani 0.917(3) 1 d P A 1
C37 C 0.4494(2) 0.1408(3) 0.0070(2) 0.0524(11) Uani 0.917(3) 1 d P A 1
H37A H 0.4423 0.0828 -0.0169 0.079 Uiso 0.917(3) 1 calc PR A 1
H37B H 0.4284 0.1955 -0.0150 0.079 Uiso 0.917(3) 1 calc PR A 1
H37C H 0.4223 0.1341 0.0454 0.079 Uiso 0.917(3) 1 calc PR A 1
C38 C 0.5383(3) 0.2622(3) 0.06815(19) 0.0541(11) Uani 0.917(3) 1 d P A 1
H38A H 0.5129 0.2437 0.1058 0.081 Uiso 0.917(3) 1 calc PR A 1
H38B H 0.5069 0.3103 0.0476 0.081 Uiso 0.917(3) 1 calc PR A 1
H38C H 0.5894 0.2887 0.0770 0.081 Uiso 0.917(3) 1 calc PR A 1
O35' O 0.5757(13) 0.0779(17) 0.0636(10) 0.0374(4) Uiso 0.083(3) 1 d P A 2
S36' S 0.5053(6) 0.1496(9) 0.0615(5) 0.056(4) Uani 0.083(3) 1 d P A 2
C37' C 0.447(2) 0.144(3) 0.0056(17) 0.0519(5) Uiso 0.083(3) 1 d P A 2
H37D H 0.4740 0.1631 -0.0312 0.075 Uiso 0.083(3) 1 calc PR A 2
H37E H 0.4032 0.1872 0.0126 0.075 Uiso 0.083(3) 1 calc PR A 2
H37F H 0.4279 0.0787 0.0013 0.075 Uiso 0.083(3) 1 calc PR A 2
C38' C 0.550(2) 0.239(3) 0.052(2) 0.0565(5) Uiso 0.083(3) 1 d P A 2
H38D H 0.5371 0.2851 0.0832 0.084 Uiso 0.083(3) 1 calc PR A 2
H38E H 0.5365 0.2659 0.0123 0.084 Uiso 0.083(3) 1 calc PR A 2
H38F H 0.6053 0.2251 0.0528 0.084 Uiso 0.083(3) 1 calc PR A 2

loop_
_atom_site_aniso_label
_atom_site_aniso_U_11
_atom_site_aniso_U_22
_atom_site_aniso_U_33
_atom_site_aniso_U_23
_atom_site_aniso_U_13
_atom_site_aniso_U_12
Pd 0.01607(15) 0.02109(15) 0.02016(15) -0.00110(10) -0.00013(10) 0.00122(10)
C1 0.0160(11) 0.0240(12) 0.0236(12) 0.0030(10) 0.0011(9) 0.0024(9)
C2 0.0187(12) 0.0234(12) 0.0248(12) 0.0003(10) 0.0011(10) 0.0014(9)
C3 0.0127(11) 0.0291(14) 0.0232(13) 0.0038(10) -0.0007(9) 0.0008(9)
C4 0.0157(11) 0.0241(12) 0.0216(12) 0.0021(10) -0.0009(9) -0.0012(9)
C5 0.0191(12) 0.0247(12) 0.0201(12) 0.0014(10) -0.0032(9) 0.0003(10)
C6 0.0235(12) 0.0229(12) 0.0199(12) 0.0022(10) -0.0024(10) -0.0006(10)
C7 0.0255(13) 0.0253(13) 0.0230(12) -0.0028(10) -0.0024(10) -0.0008(10)
C8 0.0255(13) 0.0257(13) 0.0250(13) -0.0052(11) 0.0009(10) 0.0002(10)
C9 0.0230(12) 0.0217(12) 0.0212(12) -0.0009(10) 0.0036(10) 0.0020(10)
C10 0.0202(12) 0.0227(12) 0.0208(12) -0.0003(10) 0.0029(9) 0.0012(9)
N11 0.0113(9) 0.0254(11) 0.0209(11) -0.0001(8) -0.0002(7) 0.0004(8)
N12 0.0179(10) 0.0218(10) 0.0198(10) -0.0038(8) -0.0003(8) -0.0002(8)
C13 0.0163(11) 0.0260(13) 0.0228(12) -0.0027(10) 0.0001(9) 0.0007(10)
C14 0.0249(13) 0.0244(13) 0.0252(13) -0.0016(10) -0.0021(10) 0.0034(10)
C15 0.0203(12) 0.0320(14) 0.0246(13) -0.0038(11) -0.0059(10) 0.0038(10)
C16 0.0206(12) 0.0324(14) 0.0236(13) -0.0036(11) -0.0015(10) -0.0017(10)
C17 0.0273(13) 0.0268(13) 0.0286(14) -0.0002(11) -0.0003(11) -0.0056(11)
C18 0.0233(12) 0.0296(14) 0.0240(13) 0.0035(11) -0.0048(10) -0.0012(10)
C19 0.0255(13) 0.0335(15) 0.0300(14) -0.0057(12) -0.0035(11) -0.0022(11)
O20 0.0356(11) 0.0386(12) 0.0497(13) -0.0055(10) -0.0195(10) -0.0010(9)
O21 0.0390(12) 0.0339(11) 0.0452(13) -0.0001(10) -0.0134(10) -0.0088(9)
C22 0.0161(11) 0.0247(13) 0.0275(13) -0.0027(10) 0.0024(10) 0.0005(10)
C23 0.0284(14) 0.0301(14) 0.0255(13) 0.0037(11) 0.0073(11) 0.0028(11)
C24 0.0246(13) 0.0271(14) 0.0343(14) 0.0056(11) 0.0072(11) 0.0049(11)
C25 0.0227(12) 0.0238(13) 0.0299(13) -0.0025(11) 0.0061(10) 0.0003(10)
C26 0.0288(13) 0.0317(14) 0.0223(12) -0.0036(11) 0.0013(10) 0.0041(11)
C27 0.0283(13) 0.0290(14) 0.0264(13) 0.0016(11) 0.0008(11) 0.0054(11)
C28 0.0233(13) 0.0277(14) 0.0384(16) -0.0043(12) 0.0062(12) 0.0013(11)
O29 0.0455(13) 0.0561(14) 0.0352(12) -0.0035(10) 0.0124(10) 0.0190(11)
O30 0.0359(11) 0.0342(11) 0.0481(13) 0.0045(10) 0.0138(9) 0.0146(9)
O31 0.0224(10) 0.0338(11) 0.0512(14) -0.0100(10) -0.0012(9) -0.0015(8)
S32 0.0351(4) 0.0275(4) 0.0485(5) -0.0082(3) 0.0145(3) -0.0039(3)
C33 0.0415(18) 0.062(2) 0.0398(18) -0.0024(16) -0.0011(14) -0.0187(16)
C34 0.167(5) 0.037(2) 0.055(3) 0.0004(19) 0.004(3) 0.007(3)
O35 0.0437(15) 0.074(2) 0.0523(16) 0.0042(15) -0.0080(12) 0.0228(14)
S36 0.0303(5) 0.0687(7) 0.0336(5) 0.0124(5) 0.0055(3) -0.0047(4)
C37 0.0282(18) 0.059(3) 0.070(3) 0.005(2) -0.0166(17) 0.0063(17)
C38 0.063(3) 0.045(2) 0.054(2) 0.0083(19) -0.011(2) -0.007(2)
S36' 0.049(6) 0.063(7) 0.056(7) 0.021(5) 0.027(5) 0.011(5)

loop_
_atom_type_symbol
_atom_type_description
_atom_type_scat_dispersion_real
_atom_type_scat_dispersion_imag
_atom_type_scat_source
C C 0.0033 0.0016 'International Tables Vol C Tables 4.2.6.8 and 6.1.1.4'
H H 0.0000 0.0000 'International Tables Vol C Tables 4.2.6.8 and 6.1.1.4'
O O 0.0106 0.0060 'International Tables Vol C Tables 4.2.6.8 and 6.1.1.4'
N N 0.0061 0.0033 'International Tables Vol C Tables 4.2.6.8 and 6.1.1.4'
S S 0.1246 0.1234 'International Tables Vol C Tables 4.2.6.8 and 6.1.1.4'
Pd Pd -0.9988 1.0072 'International Tables Vol C Tables 4.2.6.8 and 6.1.1.4'

loop_
_geom_angle_atom_site_label_1
_geom_angle_atom_site_label_2
_geom_angle_atom_site_label_3
_geom_angle
_geom_angle_site_symmetry_1
_geom_angle_site_symmetry_3
_geom_angle_publ_flag
N12 Pd N12 180.0 . 5 ?
N12 Pd N11 90.15(8) . . ?
N12 Pd N11 89.85(8) 5 . ?
N12 Pd N11 89.85(8) . 5 ?
N12 Pd N11 90.15(8) 5 5 ?
N11 Pd N11 180.0 . 5 ?
N11 C1 C10 126.1(2) . 5 ?
N11 C1 C2 109.4(2) . . ?
C10 C1 C2 124.3(2) 5 . ?
C3 C2 C1 107.1(2) . . ?
C3 C2 H2 126.5 . . ?
C1 C2 H2 126.5 . . ?
C2 C3 C4 107.7(2) . . ?
C2 C3 H3 126.2 . . ?
C4 C3 H3 126.2 . . ?
N11 C4 C5 125.8(2) . . ?
N11 C4 C3 109.4(2) . . ?
C5 C4 C3 124.8(2) . . ?
C6 C5 C4 124.7(2) . . ?
C6 C5 C13 117.0(2) . . ?
C4 C5 C13 118.3(2) . . ?
N12 C6 C5 125.8(2) . . ?
N12 C6 C7 109.6(2) . . ?
C5 C6 C7 124.6(2) . . ?
C8 C7 C6 107.1(2) . . ?
C8 C7 H7 126.5 . . ?
C6 C7 H7 126.5 . . ?
C7 C8 C9 107.6(2) . . ?
C7 C8 H8 126.2 . . ?
C9 C8 H8 126.2 . . ?
N12 C9 C10 125.6(2) . . ?
N12 C9 C8 109.5(2) . . ?
C10 C9 C8 124.8(2) . . ?
C1 C10 C9 124.3(2) 5 . ?
C1 C10 C22 117.7(2) 5 . ?
C9 C10 C22 118.0(2) . . ?
C4 N11 C1 106.4(2) . . ?
C4 N11 Pd 126.85(16) . . ?
C1 N11 Pd 126.71(16) . . ?
C9 N12 C6 106.2(2) . . ?
C9 N12 Pd 127.23(16) . . ?
C6 N12 Pd 126.54(16) . . ?
C18 C13 C14 119.0(2) . . ?
C18 C13 C5 119.5(2) . . ?
C14 C13 C5 121.5(2) . . ?
C15 C14 C13 120.1(2) . . ?
C15 C14 H14 120.0 . . ?
C13 C14 H14 120.0 . . ?
C14 C15 C16 120.4(2) . . ?
C14 C15 H15 119.8 . . ?
C16 C15 H15 119.8 . . ?
C15 C16 C17 119.8(2) . . ?
C15 C16 C19 118.9(2) . . ?
C17 C16 C19 121.2(2) . . ?
C18 C17 C16 119.5(3) . . ?
C18 C17 H17 120.3 . . ?
C16 C17 H17 120.3 . . ?
C17 C18 C13 121.2(2) . . ?
C17 C18 H18 119.4 . . ?
C13 C18 H18 119.4 . . ?
O20 C19 O21 124.2(3) . . ?
O20 C19 C16 123.1(3) . . ?
O21 C19 C16 112.7(2) . . ?
C19 O21 H21 109.5 . . ?
C27 C22 C23 118.4(2) . . ?
C27 C22 C10 122.0(2) . . ?
C23 C22 C10 119.6(2) . . ?
C24 C23 C22 121.0(2) . . ?
C24 C23 H23 119.5 . . ?
C22 C23 H23 119.5 . . ?
C23 C24 C25 120.0(3) . . ?
C23 C24 H24 120.0 . . ?
C25 C24 H24 120.0 . . ?
C26 C25 C24 119.2(2) . . ?
C26 C25 C28 118.8(2) . . ?
C24 C25 C28 121.9(2) . . ?
C25 C26 C27 120.6(3) . . ?
C25 C26 H26 119.7 . . ?
C27 C26 H26 119.7 . . ?
C26 C27 C22 120.7(3) . . ?
C26 C27 H27 119.6 . . ?
C22 C27 H27 119.6 . . ?
O29 C28 O30 124.0(3) . . ?
O29 C28 C25 123.4(3) . . ?
O30 C28 C25 112.6(2) . . ?
C28 O30 H30 109.5 . . ?
O31 S32 C34 104.95(17) . . ?
O31 S32 C33 104.94(14) . . ?
C34 S32 C33 101.0(2) . . ?
S32 C33 H33A 109.5 . . ?
S32 C33 H33B 109.5 . . ?
H33A C33 H33B 109.5 . . ?
S32 C33 H33C 109.5 . . ?
H33A C33 H33C 109.5 . . ?
H33B C33 H33C 109.5 . . ?
S32 C34 H34A 109.5 . . ?
S32 C34 H34B 109.5 . . ?
H34A C34 H34B 109.5 . . ?
S32 C34 H34C 109.5 . . ?
H34A C34 H34C 109.5 . . ?
H34B C34 H34C 109.5 . . ?
O35 S36 C37 106.9(2) . . ?
O35 S36 C38 105.40(18) . . ?
C37 S36 C38 96.8(2) . . ?
C38' S36' O35' 98.2(19) . . ?
C38' S36' C37' 105(2) . . ?
O35' S36' C37' 118.6(19) . . ?

loop_
_geom_bond_atom_site_label_1
_geom_bond_atom_site_label_2
_geom_bond_distance
_geom_bond_site_symmetry_2
_geom_bond_publ_flag
Pd N12 2.022(2) . ?
Pd N12 2.022(2) 5 ?
Pd N11 2.024(2) . ?
Pd N11 2.024(2) 5 ?
C1 N11 1.381(3) . ?
C1 C10 1.395(3) 5 ?
C1 C2 1.442(3) . ?
C2 C3 1.342(3) . ?
C2 H2 0.9500 . ?
C3 C4 1.443(3) . ?
C3 H3 0.9500 . ?
C4 N11 1.370(3) . ?
C4 C5 1.397(4) . ?
C5 C6 1.395(3) . ?
C5 C13 1.495(3) . ?
C6 N12 1.380(3) . ?
C6 C7 1.442(4) . ?
C7 C8 1.348(3) . ?
C7 H7 0.9500 . ?
C8 C9 1.438(4) . ?
C8 H8 0.9500 . ?
C9 N12 1.379(3) . ?
C9 C10 1.397(3) . ?
C10 C1 1.395(3) 5 ?
C10 C22 1.499(3) . ?
C13 C18 1.396(4) . ?
C13 C14 1.398(3) . ?
C14 C15 1.391(4) . ?
C14 H14 0.9500 . ?
C15 C16 1.393(4) . ?
C15 H15 0.9500 . ?
C16 C17 1.398(4) . ?
C16 C19 1.494(4) . ?
C17 C18 1.386(4) . ?
C17 H17 0.9500 . ?
C18 H18 0.9500 . ?
C19 O20 1.215(3) . ?
C19 O21 1.335(3) . ?
O21 H21 0.8400 . ?
C22 C27 1.393(4) . ?
C22 C23 1.397(4) . ?
C23 C24 1.388(4) . ?
C23 H23 0.9500 . ?
C24 C25 1.397(4) . ?
C24 H24 0.9500 . ?
C25 C26 1.384(4) . ?
C25 C28 1.494(4) . ?
C26 C27 1.389(4) . ?
C26 H26 0.9500 . ?
C27 H27 0.9500 . ?
C28 O29 1.209(3) . ?
C28 O30 1.329(3) . ?
O30 H30 0.8400 . ?
O31 S32 1.530(3) . ?
S32 C34 1.736(4) . ?
S32 C33 1.759(3) . ?
C33 H33A 0.9800 . ?
C33 H33B 0.9800 . ?
C33 H33C 0.9800 . ?
C34 H34A 0.9800 . ?
C34 H34B 0.9800 . ?
C34 H34C 0.9800 . ?
O35 S36 1.485(3) . ?
S36 C37 1.761(4) . ?
S36 C38 1.806(4) . ?
O35' S36' 1.58(2) . ?
S36' C38' 1.49(4) . ?
S36' C37' 1.60(4) . ?

loop_
_geom_hbond_atom_site_label_D
_geom_hbond_atom_site_label_H
_geom_hbond_atom_site_label_A
_geom_hbond_distance_DH
_geom_hbond_distance_HA
_geom_hbond_distance_DA
_geom_hbond_angle_DHA
_geom_hbond_site_symmetry_A
O21 H21 O31 0.84 1.80 2.637(3) 173.0 7_665
O30 H30 O31 0.84 1.81 2.623(3) 160.8 7_565
